data_7235812
loop_
_publ_author_name
'Klap\"otke, Thomas M.'
'Schmid, Philipp. C.'
'Schnell, Simon'
'Stierstorfer, J\"org'

_publ_section_title
;
 Thermal stabilization of energetic materials by the aromatic
 nitrogen-rich
 4,4&#x2032;,5,5&#x2032;-tetraamino-3,3&#x2032;-bi-1,2,4-triazolium cation
;
_journal_issue 6
_journal_name_full 'Journal of Materials Chemistry A'
_journal_page_first 2658
_journal_paper_doi 10.1039/C4TA05964F
_journal_volume 3
_journal_year 2015
_chemical_formula_sum 'C8 H20 N22 O6'
_chemical_formula_weight 520.46
_chemical_name_common '5,5-bis(2,3-diaminotriazolium) 1-methyl-5-nitriminotetrazolate dihydrate'
_chemical_name_systematic '5,5-bis(2,3-diaminotriazolium) 1-methyl-5-nitriminotetrazolate dihydrate'
_space_group_IT_number 2
_space_group_name_Hall '-P 1'
_space_group_name_H-M_alt 'P -1'
_symmetry_cell_setting triclinic
_symmetry_Int_Tables_number 2
_symmetry_space_group_name_Hall '-P 1'
_symmetry_space_group_name_H-M 'P -1'
_atom_sites_solution_hydrogens difmap
_atom_sites_solution_primary direct
_atom_sites_solution_secondary difmap
_audit_creation_date
;
'Fri Jun 27 07:31:15 2014'
;
_audit_creation_method
;
CrysAlisPro, Oxford Diffraction Ltd.,
Version 1.171.35.11 (release 16-05-2011 CrysAlis171 .NET)
(compiled May 16 2011,17:55:39)
;
_audit_update_record
;
2014-10-14 deposited with the CCDC.
2014-12-17 downloaded from the CCDC.
;
_cell_angle_alpha 87.069(4)
_cell_angle_beta 77.437(4)
_cell_angle_gamma 84.279(4)
_cell_formula_units_Z 1
_cell_length_a 6.4916(3)
_cell_length_b 7.9296(4)
_cell_length_c 10.1535(5)
_cell_measurement_reflns_used 4230
_cell_measurement_temperature 173
_cell_measurement_theta_max 32.1470
_cell_measurement_theta_min 4.7850
_cell_volume 507.37(4)
_computing_cell_refinement
;
CrysAlisPro, Agilent Technologies,
Version 1.171.35.11 (release 16-05-2011 CrysAlis171 .NET)
(compiled May 16 2011,17:55:39)
;
_computing_data_collection
;
CrysAlisPro, Agilent Technologies,
Version 1.171.35.11 (release 16-05-2011 CrysAlis171 .NET)
(compiled May 16 2011,17:55:39)
;
_computing_data_reduction
;
CrysAlisPro, Agilent Technologies,
Version 1.171.35.11 (release 16-05-2011 CrysAlis171 .NET)
(compiled May 16 2011,17:55:39)
;
_computing_molecular_graphics
;
'ORTEP (M. N. Burnett, C. K. Johnson, ORTEP-III: Oak Ridge Thermal Ellipsoid
# Plot Program for Crystal Structure Illustrations, Oak Ridge National
# Laboratory Report ORNL-6895, 1996). Windows version (L. J. Farrugia, Univ.
# Glasgow) used --- SCHAKAL (E. Keller, University of  Freiburg (Breisgau),
# Germany, 1995)'
;
_computing_publication_material
;PLATON (A. L. Spek, Acta Crystallogr, Sect. A, 1990, 46, C34, 1995 version).
# --- T.B.Cohen, Pure Appl. Chem. 1996,68,2339-2359 (atomic masses).
;
_computing_structure_refinement 'SHELXL-97 (Sheldrick, 1997)'
_computing_structure_solution SIR-92
_diffrn_ambient_temperature 173
_diffrn_detector_area_resol_mean 15.9809
_diffrn_measured_fraction_theta_full 0.996
_diffrn_measured_fraction_theta_max 0.996
_diffrn_measurement_device 'CCD camera on \k-goniostat'
_diffrn_measurement_device_type 'Xcalibur, Sapphire3'
_diffrn_measurement_method '\w scans'
_diffrn_orient_matrix_UB_11 -0.0973019000
_diffrn_orient_matrix_UB_12 0.0512330000
_diffrn_orient_matrix_UB_13 0.0053774000
_diffrn_orient_matrix_UB_21 0.0554219000
_diffrn_orient_matrix_UB_22 0.0738673000
_diffrn_orient_matrix_UB_23 -0.0090401000
_diffrn_orient_matrix_UB_31 0.0098313000
_diffrn_orient_matrix_UB_32 -0.0027816000
_diffrn_orient_matrix_UB_33 -0.0708274000
_diffrn_radiation_collimation 0.5
_diffrn_radiation_monochromator graphite
_diffrn_radiation_source 'Enhance (Mo) X-ray Source'
_diffrn_radiation_type 'Mo K\a'
_diffrn_radiation_wavelength 0.71073
_diffrn_reflns_av_R_equivalents 0.0191
_diffrn_reflns_av_sigmaI/netI 0.0178
_diffrn_reflns_limit_h_max 8
_diffrn_reflns_limit_h_min -8
_diffrn_reflns_limit_k_max 9
_diffrn_reflns_limit_k_min -9
_diffrn_reflns_limit_l_max 12
_diffrn_reflns_limit_l_min -12
_diffrn_reflns_number 7429
_diffrn_reflns_theta_full 26.49
_diffrn_reflns_theta_max 26.49
_diffrn_reflns_theta_min 4.11
_diffrn_source_current 40
_diffrn_source_type 'Spellman generator'
_diffrn_source_voltage 50
_exptl_absorpt_coefficient_mu 0.144
_exptl_absorpt_correction_T_max 0.99999
_exptl_absorpt_correction_T_min 0.98154
_exptl_absorpt_correction_type multi-scan
_exptl_absorpt_process_details
;
CrysAlisPro, Agilent Technologies,
Version 1.171.35.11 (release 16-05-2011 CrysAlis171 .NET)
(compiled May 16 2011,17:55:39)
Empirical absorption correction using spherical harmonics,
 implemented in SCALE3 ABSPACK scaling algorithm.
;
_exptl_crystal_colour colorless
_exptl_crystal_density_diffrn 1.703
_exptl_crystal_density_method 'not measured'
_exptl_crystal_description block
_exptl_crystal_F_000 270
_exptl_crystal_size_max 0.35
_exptl_crystal_size_mid 0.21
_exptl_crystal_size_min 0.14
_refine_diff_density_max 0.261
_refine_diff_density_min -0.264
_refine_diff_density_rms 0.046
_refine_ls_extinction_method none
_refine_ls_goodness_of_fit_ref 1.076
_refine_ls_hydrogen_treatment refall
_refine_ls_matrix_type full
_refine_ls_number_parameters 203
_refine_ls_number_reflns 2089
_refine_ls_number_restraints 0
_refine_ls_restrained_S_all 1.076
_refine_ls_R_factor_all 0.0329
_refine_ls_R_factor_gt 0.0302
_refine_ls_shift/su_max 0.000
_refine_ls_shift/su_mean 0.000
_refine_ls_structure_factor_coef Fsqd
_refine_ls_weighting_details 'calc w=1/[\s^2^(Fo^2^)+(0.0387P)^2^+0.1659P] where P=(Fo^2^+2Fc^2^)/3'
_refine_ls_weighting_scheme calc
_refine_ls_wR_factor_gt 0.0764
_refine_ls_wR_factor_ref 0.0788
_reflns_number_gt 1909
_reflns_number_total 2089
_reflns_threshold_expression >2sigma(I)
_cod_data_source_file c4ta05964f2.cif
_cod_data_source_block jx200
_cod_original_sg_symbol_Hall -P1
_cod_database_code 7235812

loop_
_symmetry_equiv_pos_as_xyz
'x, y, z'
'-x, -y, -z'

loop_
_atom_site_label
_atom_site_type_symbol
_atom_site_fract_x
_atom_site_fract_y
_atom_site_fract_z
_atom_site_U_iso_or_equiv
_atom_site_adp_type
_atom_site_occupancy
_atom_site_symmetry_multiplicity
_atom_site_calc_flag
N1 N 0.12785(15) 0.29463(12) 0.55918(10) 0.0153(2) Uani 1 1 d
N2 N -0.21294(16) 0.36733(13) 0.56572(10) 0.0190(2) Uani 1 1 d
N3 N -0.18159(17) 0.20596(13) 0.61896(11) 0.0188(2) Uani 1 1 d
N4 N 0.35029(16) 0.28518(14) 0.52565(11) 0.0188(2) Uani 1 1 d
N5 N 0.11065(19) 0.01653(14) 0.65749(11) 0.0227(2) Uani 1 1 d
C1 C 0.02258(19) 0.16111(15) 0.61581(11) 0.0164(2) Uani 1 1 d
C2 C -0.02402(18) 0.41754(14) 0.53044(11) 0.0158(2) Uani 1 1 d
O1 O 0.67699(16) 0.83017(11) -0.06785(9) 0.0258(2) Uani 1 1 d
O2 O 0.81546(14) 0.75272(11) -0.27371(9) 0.0223(2) Uani 1 1 d
N6 N 0.76299(16) 0.35204(12) 0.05959(10) 0.0168(2) Uani 1 1 d
N7 N 0.71628(17) 0.33684(13) 0.19551(10) 0.0209(2) Uani 1 1 d
N8 N 0.66686(17) 0.48886(13) 0.23910(10) 0.0218(2) Uani 1 1 d
N9 N 0.67951(17) 0.60624(13) 0.13514(10) 0.0192(2) Uani 1 1 d
N10 N 0.79279(16) 0.55615(12) -0.11334(10) 0.0178(2) Uani 1 1 d
N11 N 0.76024(15) 0.71523(12) -0.14968(10) 0.0163(2) Uani 1 1 d
C3 C 0.74111(17) 0.51769(14) 0.02285(12) 0.0156(2) Uani 1 1 d
C4 C 0.8323(2) 0.20624(16) -0.02533(14) 0.0227(3) Uani 1 1 d
O3 O 0.52139(14) 0.93182(12) 0.22769(9) 0.0194(2) Uani 1 1 d
H4D H 0.389(3) 0.300(2) 0.4376(17) 0.027(4) Uiso 1 1 d
H4C H 0.389(3) 0.372(2) 0.5692(16) 0.029(4) Uiso 1 1 d
H5B H 0.028(3) -0.066(2) 0.6892(17) 0.036(4) Uiso 1 1 d
H3 H -0.296(3) 0.151(2) 0.6614(18) 0.039(5) Uiso 1 1 d
H5A H 0.245(3) 0.017(2) 0.6666(17) 0.037(5) Uiso 1 1 d
H3B H 0.473(3) 1.004(3) 0.173(2) 0.047(5) Uiso 1 1 d
H3A H 0.581(3) 0.841(3) 0.179(2) 0.051(6) Uiso 1 1 d
H42 H 0.980(3) 0.207(2) -0.0672(18) 0.043(5) Uiso 1 1 d
H43 H 0.751(3) 0.207(2) -0.093(2) 0.049(5) Uiso 1 1 d
H41 H 0.816(3) 0.107(3) 0.029(2) 0.049(5) Uiso 1 1 d

loop_
_atom_site_aniso_label
_atom_site_aniso_U_11
_atom_site_aniso_U_22
_atom_site_aniso_U_33
_atom_site_aniso_U_23
_atom_site_aniso_U_13
_atom_site_aniso_U_12
N1 0.0145(5) 0.0160(5) 0.0154(5) 0.0020(4) -0.0031(4) -0.0023(4)
N2 0.0180(5) 0.0172(5) 0.0209(5) 0.0040(4) -0.0030(4) -0.0031(4)
N3 0.0173(5) 0.0175(5) 0.0212(5) 0.0047(4) -0.0031(4) -0.0046(4)
N4 0.0136(5) 0.0223(6) 0.0200(6) 0.0031(4) -0.0030(4) -0.0024(4)
N5 0.0237(6) 0.0167(5) 0.0291(6) 0.0067(4) -0.0091(5) -0.0050(4)
C1 0.0190(6) 0.0179(6) 0.0129(5) 0.0002(4) -0.0035(4) -0.0044(4)
C2 0.0168(6) 0.0167(6) 0.0136(5) 0.0007(4) -0.0028(4) -0.0014(4)
O1 0.0397(6) 0.0162(4) 0.0209(5) -0.0016(3) -0.0075(4) 0.0043(4)
O2 0.0268(5) 0.0240(5) 0.0162(4) 0.0053(3) -0.0044(4) -0.0055(4)
N6 0.0185(5) 0.0145(5) 0.0178(5) 0.0016(4) -0.0046(4) -0.0028(4)
N7 0.0227(5) 0.0207(5) 0.0193(5) 0.0034(4) -0.0046(4) -0.0039(4)
N8 0.0253(5) 0.0209(5) 0.0184(5) 0.0024(4) -0.0036(4) -0.0020(4)
N9 0.0221(5) 0.0177(5) 0.0171(5) 0.0013(4) -0.0034(4) -0.0010(4)
N10 0.0210(5) 0.0146(5) 0.0173(5) 0.0016(4) -0.0036(4) -0.0013(4)
N11 0.0161(5) 0.0165(5) 0.0172(5) 0.0018(4) -0.0054(4) -0.0034(4)
C3 0.0130(5) 0.0146(5) 0.0198(6) 0.0010(4) -0.0047(4) -0.0024(4)
C4 0.0257(7) 0.0147(6) 0.0278(7) -0.0029(5) -0.0052(6) -0.0012(5)
O3 0.0208(5) 0.0166(4) 0.0205(5) 0.0028(4) -0.0047(4) -0.0008(3)

loop_
_atom_type_symbol
_atom_type_description
_atom_type_scat_dispersion_real
_atom_type_scat_dispersion_imag
_atom_type_scat_source
C C 0.0033 0.0016 'International Tables Vol C Tables 4.2.6.8 and 6.1.1.4'
N N 0.0061 0.0033 'International Tables Vol C Tables 4.2.6.8 and 6.1.1.4'
O O 0.0106 0.0060 'International Tables Vol C Tables 4.2.6.8 and 6.1.1.4'
H H 0.0000 0.0000 'International Tables Vol C Tables 4.2.6.8 and 6.1.1.4'

loop_
_geom_angle_atom_site_label_1
_geom_angle_atom_site_label_2
_geom_angle_atom_site_label_3
_geom_angle
_geom_angle_site_symmetry_3
C1 N1 C2 106.26(10) .
C1 N1 N4 121.86(10) .
C2 N1 N4 131.39(10) .
C2 N2 N3 104.23(10) .
C1 N3 N2 111.70(10) .
C1 N3 H3 128.3(11) .
N2 N3 H3 119.3(11) .
N1 N4 H4D 107.8(10) .
N1 N4 H4C 106.3(10) .
H4D N4 H4C 110.4(14) .
C1 N5 H5B 118.7(11) .
C1 N5 H5A 116.0(11) .
H5B N5 H5A 124.2(16) .
N5 C1 N3 128.39(11) .
N5 C1 N1 125.44(11) .
N3 C1 N1 106.16(10) .
N2 C2 N1 111.64(10) .
N2 C2 C2 124.70(14) 2_566
N1 C2 C2 123.66(13) 2_566
N7 N6 C3 108.95(10) .
N7 N6 C4 122.10(10) .
C3 N6 C4 128.90(10) .
N8 N7 N6 106.24(10) .
N7 N8 N9 111.50(10) .
C3 N9 N8 105.46(10) .
N11 N10 C3 116.49(10) .
O2 N11 O1 119.55(10) .
O2 N11 N10 116.91(10) .
O1 N11 N10 123.54(10) .
N9 C3 N6 107.85(10) .
N9 C3 N10 135.69(11) .
N6 C3 N10 116.39(10) .
N6 C4 H42 110.3(11) .
N6 C4 H43 110.4(11) .
H42 C4 H43 109.4(15) .
N6 C4 H41 108.7(12) .
H42 C4 H41 107.6(16) .
H43 C4 H41 110.4(16) .
H3B O3 H3A 106.3(18) .

loop_
_geom_bond_atom_site_label_1
_geom_bond_atom_site_label_2
_geom_bond_distance
_geom_bond_site_symmetry_2
N1 C1 1.3527(15) .
N1 C2 1.3826(15) .
N1 N4 1.4049(14) .
N2 C2 1.2972(16) .
N2 N3 1.3771(14) .
N3 C1 1.3315(16) .
N3 H3 0.913(19) .
N4 H4D 0.880(17) .
N4 H4C 0.918(17) .
N5 C1 1.3211(16) .
N5 H5B 0.893(18) .
N5 H5A 0.895(19) .
C2 C2 1.451(2) 2_566
O1 N11 1.2637(13) .
O2 N11 1.2607(13) .
N6 N7 1.3488(14) .
N6 C3 1.3492(15) .
N6 C4 1.4532(16) .
N7 N8 1.2914(15) .
N8 N9 1.3654(14) .
N9 C3 1.3343(15) .
N10 N11 1.3058(14) .
N10 C3 1.3760(16) .
C4 H42 0.961(19) .
C4 H43 0.95(2) .
C4 H41 0.94(2) .
O3 H3B 0.86(2) .
O3 H3A 0.90(2) .

loop_
_geom_hbond_atom_site_label_D
_geom_hbond_atom_site_label_H
_geom_hbond_atom_site_label_A
_geom_hbond_distance_DH
_geom_hbond_distance_HA
_geom_hbond_distance_DA
_geom_hbond_angle_DHA
_geom_hbond_site_symmetry_A
N4 H4D O2 0.880(17) 2.421(16) 3.0220(14) 125.9(13) 2_665
N4 H4C N8 0.918(17) 2.231(17) 3.0348(16) 145.9(14) 2_666
N4 H4C N2 0.918(17) 2.575(16) 3.0864(14) 115.7(12) 1_655
N5 H5B O2 0.893(18) 2.054(19) 2.9332(15) 168.1(16) 1_446
N5 H5A O3 0.895(19) 2.121(19) 2.9476(15) 153.1(15) 2_666
O3 H3B O1 0.86(2) 1.97(2) 2.8223(13) 171.8(18) 2_675
O3 H3B N11 0.86(2) 2.60(2) 3.3445(14) 146.0(16) 2_675
O3 H3B O2 0.86(2) 2.63(2) 3.1372(13) 118.7(15) 2_675
O3 H3A N9 0.90(2) 1.95(2) 2.8110(14) 159.8(18) .
O3 H3A O1 0.90(2) 2.45(2) 3.0726(13) 126.7(16) .

loop_
_geom_torsion_atom_site_label_1
_geom_torsion_atom_site_label_2
_geom_torsion_atom_site_label_3
_geom_torsion_atom_site_label_4
_geom_torsion
_geom_torsion_site_symmetry_4
C2 N2 N3 C1 0.20(13) .
N2 N3 C1 N5 -179.73(12) .
N2 N3 C1 N1 -0.22(13) .
C2 N1 C1 N5 179.68(11) .
N4 N1 C1 N5 6.87(18) .
C2 N1 C1 N3 0.15(12) .
N4 N1 C1 N3 -172.66(10) .
N3 N2 C2 N1 -0.10(13) .
N3 N2 C2 C2 -179.52(14) 2_566
C1 N1 C2 N2 -0.03(13) .
N4 N1 C2 N2 171.82(11) .
C1 N1 C2 C2 179.40(14) 2_566
N4 N1 C2 C2 -8.7(2) 2_566
C3 N6 N7 N8 0.28(13) .
C4 N6 N7 N8 178.19(11) .
N6 N7 N8 N9 -0.04(13) .
N7 N8 N9 C3 -0.21(13) .
C3 N10 N11 O2 177.09(9) .
C3 N10 N11 O1 -3.21(16) .
N8 N9 C3 N6 0.38(12) .
N8 N9 C3 N10 -176.36(13) .
N7 N6 C3 N9 -0.41(13) .
C4 N6 C3 N9 -178.14(11) .
N7 N6 C3 N10 177.04(9) .
C4 N6 C3 N10 -0.69(18) .
N11 N10 C3 N9 -7.3(2) .
N11 N10 C3 N6 176.20(10) .
